data_2238710
loop_
_publ_author_name
'Luo, Kaijun'
'Zhang, Chenyang'
'Jia, Juan'
'Luo, Daibing'

_publ_section_title
;
 [2,6-Difluoro-3-(pyridin-2-yl-\k<i>N</i>)pyridin-4-yl-\k<i>C</i>^4^](pentane-2,4-dionato-\k^2^<i>O</i>,<i>O</i>')iridium(III)
;
_journal_coeditor_code BX2449
_journal_issue 11
_journal_name_full 'Acta Crystallographica Section E'
_journal_page_first m590
_journal_paper_doi 10.1107/S1600536813026160
_journal_volume 69
_journal_year 2013
_chemical_formula_iupac '[Ir (C10 H5 F2 N2)2 (C5 H7 O2)]'
_chemical_formula_moiety 'C25 H17 F4 Ir N4 O2'
_chemical_formula_sum 'C25 H17 F4 Ir N4 O2'
_chemical_formula_weight 673.63
_chemical_name_systematic
'[2,6-Difluoro-3-(pyridin-2-yl-\k<i>N</i>)pyridin-4-yl-\k<i>C</i>^4^](pentane-2,4-dionato-\k^2^<i>O</i>,<i>O</i>')iridium(III)'
_space_group_IT_number 14
_symmetry_cell_setting monoclinic
_symmetry_space_group_name_Hall '-P 2yn'
_symmetry_space_group_name_H-M 'P 1 21/n 1'
_cell_angle_alpha 90.00
_cell_angle_beta 99.371(3)
_cell_angle_gamma 90.00
_cell_formula_units_Z 4
_cell_length_a 7.7126(2)
_cell_length_b 18.2039(5)
_cell_length_c 16.3534(4)
_cell_measurement_reflns_used 3878
_cell_measurement_temperature 293(2)
_cell_measurement_theta_max 29.0513
_cell_measurement_theta_min 2.9791
_cell_volume 2265.37(10)
_computing_cell_refinement 'CrysAlis PRO (Agilent, 2011)'
_computing_data_collection 'CrysAlis PRO (Agilent, 2011)'
_computing_data_reduction 'CrysAlis PRO (Agilent, 2011)'
_computing_molecular_graphics 'OLEX2 (Dolomanov <i>et al.</i>, 2009)'
_computing_publication_material 'OLEX2 (Dolomanov <i>et al.</i>, 2009)'
_computing_structure_refinement 'SHELXL97 (Sheldrick, 2008)'
_computing_structure_solution 'SHELXS97 (Sheldrick, 2008)'
_diffrn_ambient_temperature 293.15
_diffrn_detector_area_resol_mean 16.0874
_diffrn_measured_fraction_theta_full 0.998
_diffrn_measured_fraction_theta_max 0.998
_diffrn_measurement_device_type 'Agilent Xcalibur Eos'
_diffrn_measurement_method '\w scans'
_diffrn_radiation_monochromator graphite
_diffrn_radiation_source 'Enhance (Mo) X-ray Source'
_diffrn_radiation_type 'Mo K\a'
_diffrn_radiation_wavelength 0.7107
_diffrn_reflns_av_R_equivalents 0.0299
_diffrn_reflns_av_sigmaI/netI 0.0508
_diffrn_reflns_limit_h_max 9
_diffrn_reflns_limit_h_min -9
_diffrn_reflns_limit_k_max 22
_diffrn_reflns_limit_k_min -19
_diffrn_reflns_limit_l_max 20
_diffrn_reflns_limit_l_min -11
_diffrn_reflns_number 9371
_diffrn_reflns_theta_full 26.37
_diffrn_reflns_theta_max 26.37
_diffrn_reflns_theta_min 2.99
_exptl_absorpt_coefficient_mu 5.959
_exptl_absorpt_correction_T_max 1.00000
_exptl_absorpt_correction_T_min 0.40011
_exptl_absorpt_correction_type multi-scan
_exptl_absorpt_process_details
;
(CrysAlis PRO; Agilent, 2011)
;
_exptl_crystal_colour yellow
_exptl_crystal_density_diffrn 1.975
_exptl_crystal_density_method 'not measured'
_exptl_crystal_description block
_exptl_crystal_F_000 1296
_exptl_crystal_size_max 0.40
_exptl_crystal_size_mid 0.35
_exptl_crystal_size_min 0.35
_refine_diff_density_max 1.168
_refine_diff_density_min -0.967
_refine_ls_extinction_method none
_refine_ls_goodness_of_fit_ref 1.031
_refine_ls_hydrogen_treatment constr
_refine_ls_matrix_type full
_refine_ls_number_parameters 327
_refine_ls_number_reflns 4628
_refine_ls_number_restraints 0
_refine_ls_restrained_S_all 1.031
_refine_ls_R_factor_all 0.0467
_refine_ls_R_factor_gt 0.0322
_refine_ls_shift/su_max 0.005
_refine_ls_shift/su_mean 0.000
_refine_ls_structure_factor_coef Fsqd
_refine_ls_weighting_details
;
calc w=1/[\s^2^(Fo^2^)+(0.0236P)^2^+0.0000P] where P=(Fo^2^+2Fc^2^)/3
;
_refine_ls_weighting_scheme calc
_refine_ls_wR_factor_gt 0.0607
_refine_ls_wR_factor_ref 0.0661
_reflns_number_gt 3736
_reflns_number_total 4628
_reflns_threshold_expression I>2sigma(I)
_cod_data_source_file bx2449.cif
_cod_data_source_block I
_cod_original_cell_volume 2265.38(10)
_cod_original_sg_symbol_H-M 'P 21/n'
_cod_database_code 2238710

loop_
_space_group_symop_id
_space_group_symop_operation_xyz
1 'x, y, z'
2 '-x+1/2, y+1/2, -z+1/2'
3 '-x, -y, -z'
4 'x-1/2, -y-1/2, z-1/2'

loop_
_atom_site_type_symbol
_atom_site_label
_atom_site_fract_x
_atom_site_fract_y
_atom_site_fract_z
_atom_site_U_iso_or_equiv
_atom_site_adp_type
_atom_site_calc_flag
_atom_site_refinement_flags
_atom_site_occupancy
_atom_site_symmetry_multiplicity
Ir Ir1 0.77717(2) 0.232240(10) 0.507721(11) 0.02588(7) Uani d . 1 1
F F1 0.3566(5) 0.0373(2) 0.6253(3) 0.0892(13) Uani d . 1 1
F F2 0.8659(5) 0.08762(19) 0.78652(19) 0.0737(11) Uani d . 1 1
F F3 1.2168(5) 0.0322(2) 0.4142(3) 0.0963(14) Uani d . 1 1
F F4 0.7182(5) 0.0727(2) 0.2402(2) 0.0750(12) Uani d . 1 1
O O1 0.6653(4) 0.31813(19) 0.57247(19) 0.0374(8) Uani d . 1 1
O O2 0.8806(4) 0.31507(19) 0.43594(19) 0.0374(8) Uani d . 1 1
N N1 0.9910(5) 0.2314(2) 0.5990(2) 0.0286(9) Uani d . 1 1
N N2 0.6126(7) 0.0637(3) 0.7057(3) 0.0544(14) Uani d . 1 1
N N3 0.5654(5) 0.2222(2) 0.4151(3) 0.0350(10) Uani d . 1 1
N N4 0.9680(7) 0.0529(3) 0.3283(3) 0.0593(15) Uani d . 1 1
C C1 1.1398(7) 0.2682(3) 0.5962(3) 0.0410(13) Uani d . 1 1
H H1 1.1449 0.2997 0.5519 0.049 Uiso calc R 1 1
C C2 1.2847(8) 0.2615(3) 0.6560(4) 0.0534(16) Uani d . 1 1
H H2 1.3871 0.2872 0.6516 0.064 Uiso calc R 1 1
C C3 1.2778(8) 0.2170(4) 0.7220(4) 0.0607(19) Uani d . 1 1
H H3 1.3744 0.2128 0.7639 0.073 Uiso calc R 1 1
C C4 1.1265(8) 0.1783(3) 0.7263(3) 0.0547(16) Uani d . 1 1
H H4 1.1214 0.1473 0.7710 0.066 Uiso calc R 1 1
C C5 0.9813(6) 0.1851(3) 0.6641(3) 0.0332(12) Uani d . 1 1
C C6 0.8145(7) 0.1469(3) 0.6568(3) 0.0341(12) Uani d . 1 1
C C7 0.6973(6) 0.1582(3) 0.5817(3) 0.0296(11) Uani d . 1 1
C C8 0.5390(6) 0.1191(3) 0.5712(3) 0.0413(13) Uani d . 1 1
H H8 0.4567 0.1232 0.5231 0.050 Uiso calc R 1 1
C C9 0.5109(8) 0.0743(3) 0.6354(4) 0.0533(16) Uani d . 1 1
C C10 0.7617(8) 0.0994(3) 0.7133(3) 0.0468(15) Uani d . 1 1
C C11 0.4124(7) 0.2577(3) 0.4142(4) 0.0451(14) Uani d . 1 1
H H11 0.4027 0.2911 0.4562 0.054 Uiso calc R 1 1
C C12 0.2703(8) 0.2464(3) 0.3536(4) 0.0582(18) Uani d . 1 1
H H12 0.1652 0.2711 0.3547 0.070 Uiso calc R 1 1
C C13 0.2858(8) 0.1980(4) 0.2915(4) 0.0664(19) Uani d . 1 1
H H13 0.1918 0.1902 0.2490 0.080 Uiso calc R 1 1
C C14 0.4404(8) 0.1612(4) 0.2920(3) 0.0607(18) Uani d . 1 1
H H14 0.4501 0.1274 0.2503 0.073 Uiso calc R 1 1
C C15 0.5835(7) 0.1735(3) 0.3542(3) 0.0391(13) Uani d . 1 1
C C16 0.7538(7) 0.1371(3) 0.3668(3) 0.0359(12) Uani d . 1 1
C C17 0.8659(6) 0.1543(3) 0.4420(3) 0.0334(12) Uani d . 1 1
C C18 1.0248(7) 0.1163(3) 0.4584(3) 0.0428(14) Uani d . 1 1
H H18 1.1017 0.1235 0.5077 0.051 Uiso calc R 1 1
C C19 1.0645(8) 0.0681(3) 0.3999(4) 0.0576(18) Uani d . 1 1
C C20 0.8178(8) 0.0878(3) 0.3146(3) 0.0500(16) Uani d . 1 1
C C21 0.6764(7) 0.3863(3) 0.5576(3) 0.0411(13) Uani d . 1 1
C C22 0.7633(7) 0.4182(3) 0.4978(3) 0.0482(15) Uani d . 1 1
H H22 0.7578 0.4692 0.4944 0.058 Uiso calc R 1 1
C C23 0.8565(7) 0.3840(3) 0.4426(3) 0.0405(13) Uani d . 1 1
C C24 0.5894(9) 0.4356(3) 0.6109(4) 0.070(2) Uani d . 1 1
H H24A 0.4649 0.4274 0.6003 0.105 Uiso calc R 1 1
H H24B 0.6135 0.4858 0.5987 0.105 Uiso calc R 1 1
H H24C 0.6337 0.4256 0.6681 0.105 Uiso calc R 1 1
C C25 0.9410(8) 0.4313(3) 0.3859(4) 0.0654(19) Uani d . 1 1
H H25A 1.0634 0.4191 0.3911 0.098 Uiso calc R 1 1
H H25B 0.9291 0.4820 0.4002 0.098 Uiso calc R 1 1
H H25C 0.8850 0.4233 0.3297 0.098 Uiso calc R 1 1

loop_
_atom_site_aniso_label
_atom_site_aniso_U_11
_atom_site_aniso_U_22
_atom_site_aniso_U_33
_atom_site_aniso_U_12
_atom_site_aniso_U_13
_atom_site_aniso_U_23
Ir1 0.02867(11) 0.02454(12) 0.02474(11) -0.00052(8) 0.00525(8) -0.00004(9)
F1 0.077(3) 0.079(3) 0.120(4) -0.034(2) 0.040(2) 0.024(3)
F2 0.117(3) 0.062(3) 0.041(2) 0.004(2) 0.011(2) 0.0232(18)
F3 0.069(3) 0.089(3) 0.137(4) 0.028(2) 0.033(3) -0.043(3)
F4 0.104(3) 0.074(3) 0.049(2) -0.017(2) 0.017(2) -0.0316(19)
O1 0.045(2) 0.036(2) 0.0335(19) 0.0060(17) 0.0115(16) 0.0006(17)
O2 0.051(2) 0.034(2) 0.0289(18) -0.0077(17) 0.0102(16) -0.0006(17)
N1 0.031(2) 0.025(2) 0.030(2) 0.0012(18) 0.0060(18) -0.0049(19)
N2 0.081(4) 0.037(3) 0.053(3) 0.006(3) 0.036(3) 0.013(3)
N3 0.041(3) 0.030(3) 0.033(2) -0.0038(19) 0.004(2) 0.008(2)
N4 0.072(4) 0.048(3) 0.067(4) -0.009(3) 0.041(3) -0.024(3)
C1 0.034(3) 0.049(4) 0.039(3) -0.008(3) 0.001(3) -0.002(3)
C2 0.045(4) 0.055(4) 0.057(4) -0.005(3) 0.000(3) -0.003(3)
C3 0.050(4) 0.068(5) 0.055(4) 0.012(3) -0.017(3) -0.013(4)
C4 0.064(4) 0.053(4) 0.044(3) 0.014(3) -0.002(3) 0.010(3)
C5 0.041(3) 0.030(3) 0.028(3) 0.006(2) 0.002(2) -0.002(2)
C6 0.047(3) 0.026(3) 0.031(3) 0.005(2) 0.014(2) 0.004(2)
C7 0.038(3) 0.024(3) 0.031(3) 0.003(2) 0.015(2) -0.001(2)
C8 0.038(3) 0.033(3) 0.055(4) 0.000(2) 0.015(3) 0.006(3)
C9 0.059(4) 0.038(4) 0.072(5) -0.008(3) 0.036(4) 0.010(3)
C10 0.076(4) 0.034(3) 0.035(3) 0.007(3) 0.022(3) 0.004(3)
C11 0.043(3) 0.040(4) 0.052(4) 0.006(3) 0.007(3) 0.004(3)
C12 0.037(3) 0.063(5) 0.068(5) -0.002(3) -0.012(3) 0.005(4)
C13 0.055(4) 0.079(5) 0.053(4) -0.016(4) -0.026(3) 0.005(4)
C14 0.067(4) 0.069(5) 0.040(3) -0.022(4) -0.010(3) -0.010(3)
C15 0.048(3) 0.041(3) 0.029(3) -0.011(3) 0.007(3) -0.001(3)
C16 0.046(3) 0.033(3) 0.030(3) -0.008(2) 0.011(2) -0.006(2)
C17 0.033(3) 0.033(3) 0.037(3) -0.007(2) 0.012(2) 0.002(2)
C18 0.044(3) 0.041(4) 0.044(3) 0.004(3) 0.010(3) -0.009(3)
C19 0.056(4) 0.044(4) 0.082(5) 0.005(3) 0.036(4) -0.010(4)
C20 0.072(4) 0.042(4) 0.041(3) -0.022(3) 0.023(3) -0.012(3)
C21 0.052(3) 0.037(4) 0.035(3) 0.009(3) 0.009(3) 0.000(3)
C22 0.072(4) 0.025(3) 0.048(4) 0.003(3) 0.010(3) 0.002(3)
C23 0.053(3) 0.035(3) 0.031(3) -0.008(3) 0.000(3) -0.002(3)
C24 0.110(6) 0.038(4) 0.068(5) 0.020(4) 0.034(4) -0.010(3)
C25 0.101(5) 0.045(4) 0.054(4) -0.021(4) 0.025(4) 0.012(3)

loop_
_atom_type_symbol
_atom_type_description
_atom_type_scat_dispersion_real
_atom_type_scat_dispersion_imag
_atom_type_scat_source
C C 0.0033 0.0016 'International Tables Vol C Tables 4.2.6.8 and 6.1.1.4'
H H 0.0000 0.0000 'International Tables Vol C Tables 4.2.6.8 and 6.1.1.4'
F F 0.0171 0.0103 'International Tables Vol C Tables 4.2.6.8 and 6.1.1.4'
Ir Ir -1.4442 7.9887 'International Tables Vol C Tables 4.2.6.8 and 6.1.1.4'
N N 0.0061 0.0033 'International Tables Vol C Tables 4.2.6.8 and 6.1.1.4'
O O 0.0106 0.0060 'International Tables Vol C Tables 4.2.6.8 and 6.1.1.4'

loop_
_geom_angle_atom_site_label_1
_geom_angle_atom_site_label_2
_geom_angle_atom_site_label_3
_geom_angle
O2 Ir1 O1 88.46(14)
N1 Ir1 O1 89.22(13)
N1 Ir1 O2 94.42(14)
N1 Ir1 N3 174.41(16)
N3 Ir1 O1 95.37(15)
N3 Ir1 O2 88.90(14)
C7 Ir1 O1 90.23(16)
C7 Ir1 O2 175.19(16)
C7 Ir1 N1 80.93(17)
C7 Ir1 N3 95.83(17)
C17 Ir1 O1 176.01(16)
C17 Ir1 O2 90.81(16)
C17 Ir1 N1 94.75(18)
C17 Ir1 N3 80.69(18)
C17 Ir1 C7 90.8(2)
C21 O1 Ir1 124.9(3)
C23 O2 Ir1 124.9(3)
C1 N1 Ir1 124.7(4)
C1 N1 C5 119.4(4)
C5 N1 Ir1 115.7(3)
C9 N2 C10 114.0(5)
C11 N3 Ir1 124.0(4)
C11 N3 C15 120.1(5)
C15 N3 Ir1 115.9(3)
C20 N4 C19 114.1(5)
N1 C1 H1 118.7
N1 C1 C2 122.6(5)
C2 C1 H1 118.7
C1 C2 H2 120.4
C3 C2 C1 119.2(6)
C3 C2 H2 120.4
C2 C3 H3 120.3
C2 C3 C4 119.4(6)
C4 C3 H3 120.3
C3 C4 H4 119.8
C3 C4 C5 120.4(6)
C5 C4 H4 119.8
N1 C5 C4 119.0(5)
N1 C5 C6 113.1(4)
C4 C5 C6 127.9(5)
C7 C6 C5 115.7(4)
C10 C6 C5 127.1(5)
C10 C6 C7 117.2(5)
C6 C7 Ir1 114.3(3)
C8 C7 Ir1 128.7(4)
C8 C7 C6 116.9(5)
C7 C8 H8 121.6
C9 C8 C7 116.8(5)
C9 C8 H8 121.6
F1 C9 C8 116.5(6)
N2 C9 F1 115.4(6)
N2 C9 C8 128.1(6)
F2 C10 C6 119.9(6)
N2 C10 F2 113.2(5)
N2 C10 C6 126.9(6)
N3 C11 H11 118.8
N3 C11 C12 122.3(6)
C12 C11 H11 118.8
C11 C12 H12 120.7
C13 C12 C11 118.6(6)
C13 C12 H12 120.7
C12 C13 H13 120.2
C12 C13 C14 119.6(6)
C14 C13 H13 120.2
C13 C14 H14 119.6
C13 C14 C15 120.8(6)
C15 C14 H14 119.6
N3 C15 C14 118.5(5)
N3 C15 C16 113.1(4)
C14 C15 C16 128.3(5)
C17 C16 C15 115.5(5)
C20 C16 C15 127.8(5)
C20 C16 C17 116.8(5)
C16 C17 Ir1 114.6(4)
C18 C17 Ir1 128.7(4)
C18 C17 C16 116.7(5)
C17 C18 H18 120.9
C19 C18 C17 118.3(5)
C19 C18 H18 120.9
F3 C19 C18 118.9(6)
N4 C19 F3 114.1(6)
N4 C19 C18 126.9(6)
F4 C20 C16 118.6(6)
N4 C20 F4 114.2(5)
N4 C20 C16 127.2(6)
O1 C21 C22 126.5(5)
O1 C21 C24 115.3(5)
C22 C21 C24 118.2(5)
C21 C22 H22 115.7
C23 C22 C21 128.7(5)
C23 C22 H22 115.7
O2 C23 C22 126.5(5)
O2 C23 C25 115.5(5)
C22 C23 C25 118.0(5)
C21 C24 H24A 109.5
C21 C24 H24B 109.5
C21 C24 H24C 109.5
H24A C24 H24B 109.5
H24A C24 H24C 109.5
H24B C24 H24C 109.5
C23 C25 H25A 109.5
C23 C25 H25B 109.5
C23 C25 H25C 109.5
H25A C25 H25B 109.5
H25A C25 H25C 109.5
H25B C25 H25C 109.5

loop_
_geom_bond_atom_site_label_1
_geom_bond_atom_site_label_2
_geom_bond_distance
Ir1 O1 2.147(3)
Ir1 O2 2.143(3)
Ir1 N1 2.036(4)
Ir1 N3 2.047(4)
Ir1 C7 1.975(5)
Ir1 C17 1.968(5)
F1 C9 1.353(6)
F2 C10 1.346(6)
F3 C19 1.331(6)
F4 C20 1.358(6)
O1 C21 1.270(6)
O2 C23 1.276(6)
N1 C1 1.336(6)
N1 C5 1.369(6)
N2 C9 1.295(7)
N2 C10 1.309(7)
N3 C11 1.343(6)
N3 C15 1.357(6)
N4 C19 1.311(8)
N4 C20 1.309(7)
C1 H1 0.9300
C1 C2 1.365(7)
C2 H2 0.9300
C2 C3 1.357(8)
C3 H3 0.9300
C3 C4 1.375(8)
C4 H4 0.9300
C4 C5 1.391(7)
C5 C6 1.451(6)
C6 C7 1.417(6)
C6 C10 1.374(7)
C7 C8 1.400(6)
C8 H8 0.9300
C8 C9 1.375(7)
C11 H11 0.9300
C11 C12 1.368(8)
C12 H12 0.9300
C12 C13 1.363(9)
C13 H13 0.9300
C13 C14 1.367(8)
C14 H14 0.9300
C14 C15 1.391(7)
C15 C16 1.456(7)
C16 C17 1.419(7)
C16 C20 1.383(7)
C17 C18 1.395(6)
C18 H18 0.9300
C18 C19 1.368(7)
C21 C22 1.400(7)
C21 C24 1.485(7)
C22 H22 0.9300
C22 C23 1.389(7)
C23 C25 1.491(7)
C24 H24A 0.9600
C24 H24B 0.9600
C24 H24C 0.9600
C25 H25A 0.9600
C25 H25B 0.9600
C25 H25C 0.9600

loop_
_geom_hbond_atom_site_label_D
_geom_hbond_atom_site_label_H
_geom_hbond_atom_site_label_A
_geom_hbond_site_symmetry_A
_geom_hbond_distance_DH
_geom_hbond_distance_HA
_geom_hbond_distance_DA
_geom_hbond_angle_DHA
C1 H1 O2 y 0.93 2.56 3.146(6) 121
C4 H4 F2 y 0.93 2.36 2.894(7) 121
C11 H11 O1 y 0.93 2.59 3.175(7) 121
C14 H14 F4 y 0.93 2.33 2.915(7) 121

loop_
_geom_torsion_atom_site_label_1
_geom_torsion_atom_site_label_2
_geom_torsion_atom_site_label_3
_geom_torsion_atom_site_label_4
_geom_torsion
Ir1 O1 C21 C22 -0.5(8)
Ir1 O1 C21 C24 -179.6(4)
Ir1 O2 C23 C22 1.3(7)
Ir1 O2 C23 C25 -179.8(3)
Ir1 N1 C1 C2 -174.7(4)
Ir1 N1 C5 C4 176.1(4)
Ir1 N1 C5 C6 -2.2(5)
Ir1 N3 C11 C12 -176.1(4)
Ir1 N3 C15 C14 176.3(4)
Ir1 N3 C15 C16 0.0(5)
Ir1 C7 C8 C9 -175.5(4)
Ir1 C17 C18 C19 -174.8(4)
O1 Ir1 O2 C23 -1.7(4)
O1 Ir1 N1 C1 -95.3(4)
O1 Ir1 N1 C5 89.6(3)
O1 Ir1 N3 C11 -6.6(4)
O1 Ir1 N3 C15 176.7(3)
O1 Ir1 C7 C6 -85.5(3)
O1 Ir1 C7 C8 91.2(4)
O1 Ir1 C17 C16 -4(2)
O1 Ir1 C17 C18 173(2)
O1 C21 C22 C23 -0.7(9)
O2 Ir1 O1 C21 1.4(4)
O2 Ir1 N1 C1 -6.9(4)
O2 Ir1 N1 C5 178.0(3)
O2 Ir1 N3 C11 -94.9(4)
O2 Ir1 N3 C15 88.3(3)
O2 Ir1 C7 C6 -11(2)
O2 Ir1 C7 C8 165.3(16)
O2 Ir1 C17 C16 -83.9(4)
O2 Ir1 C17 C18 93.8(5)
N1 Ir1 O1 C21 95.8(4)
N1 Ir1 O2 C23 -90.8(4)
N1 Ir1 N3 C11 138.5(14)
N1 Ir1 N3 C15 -38.2(16)
N1 Ir1 C7 C6 3.7(3)
N1 Ir1 C7 C8 -179.6(5)
N1 Ir1 C17 C16 -178.4(4)
N1 Ir1 C17 C18 -0.7(5)
N1 C1 C2 C3 -1.4(9)
N1 C5 C6 C7 5.3(6)
N1 C5 C6 C10 -177.1(5)
N3 Ir1 O1 C21 -87.4(4)
N3 Ir1 O2 C23 93.7(4)
N3 Ir1 N1 C1 119.5(14)
N3 Ir1 N1 C5 -55.7(15)
N3 Ir1 C7 C6 179.1(3)
N3 Ir1 C7 C8 -4.2(5)
N3 Ir1 C17 C16 4.8(3)
N3 Ir1 C17 C18 -177.4(5)
N3 C11 C12 C13 -0.9(9)
N3 C15 C16 C17 4.1(6)
N3 C15 C16 C20 -176.3(5)
C1 N1 C5 C4 0.7(7)
C1 N1 C5 C6 -177.6(4)
C1 C2 C3 C4 1.5(9)
C2 C3 C4 C5 -0.7(9)
C3 C4 C5 N1 -0.4(8)
C3 C4 C5 C6 177.5(5)
C4 C5 C6 C7 -172.8(5)
C4 C5 C6 C10 4.9(9)
C5 N1 C1 C2 0.2(8)
C5 C6 C7 Ir1 -6.0(5)
C5 C6 C7 C8 176.9(4)
C5 C6 C10 F2 3.9(8)
C5 C6 C10 N2 -178.5(5)
C6 C7 C8 C9 1.1(7)
C7 Ir1 O1 C21 176.7(4)
C7 Ir1 O2 C23 -76.0(19)
C7 Ir1 N1 C1 174.4(4)
C7 Ir1 N1 C5 -0.8(3)
C7 Ir1 N3 C11 84.2(4)
C7 Ir1 N3 C15 -92.5(4)
C7 Ir1 C17 C16 100.6(4)
C7 Ir1 C17 C18 -81.6(5)
C7 C6 C10 F2 -178.5(4)
C7 C6 C10 N2 -0.9(8)
C7 C8 C9 F1 179.2(5)
C7 C8 C9 N2 0.6(9)
C9 N2 C10 F2 -179.8(5)
C9 N2 C10 C6 2.4(9)
C10 N2 C9 F1 179.1(5)
C10 N2 C9 C8 -2.3(9)
C10 C6 C7 Ir1 176.1(4)
C10 C6 C7 C8 -1.0(7)
C11 N3 C15 C14 -0.6(7)
C11 N3 C15 C16 -176.9(4)
C11 C12 C13 C14 1.3(10)
C12 C13 C14 C15 -1.4(10)
C13 C14 C15 N3 1.0(9)
C13 C14 C15 C16 176.8(6)
C14 C15 C16 C17 -171.8(5)
C14 C15 C16 C20 7.8(9)
C15 N3 C11 C12 0.5(8)
C15 C16 C17 Ir1 -6.4(6)
C15 C16 C17 C18 175.6(4)
C15 C16 C20 F4 3.6(8)
C15 C16 C20 N4 -176.7(5)
C16 C17 C18 C19 2.9(7)
C17 Ir1 O1 C21 -78(2)
C17 Ir1 O2 C23 174.3(4)
C17 Ir1 N1 C1 84.3(4)
C17 Ir1 N1 C5 -90.8(3)
C17 Ir1 N3 C11 174.1(4)
C17 Ir1 N3 C15 -2.7(3)
C17 Ir1 C7 C6 98.4(4)
C17 Ir1 C7 C8 -85.0(5)
C17 C16 C20 F4 -176.7(4)
C17 C16 C20 N4 3.0(9)
C17 C18 C19 F3 179.0(5)
C17 C18 C19 N4 -0.2(9)
C19 N4 C20 F4 179.4(5)
C19 N4 C20 C16 -0.3(9)
C20 N4 C19 F3 179.5(5)
C20 N4 C19 C18 -1.2(9)
C20 C16 C17 Ir1 174.0(4)
C20 C16 C17 C18 -4.1(7)
C21 C22 C23 O2 0.3(9)
C21 C22 C23 C25 -178.6(5)
C24 C21 C22 C23 178.4(5)
